data_7129220
loop_
_publ_author_name
'Zhang, Kan'
'Yao, Yanxiu'
'Sun, Winjin'
'Wen, Rui'
'Wang, Yanyan'
'Sun, Huaming'
'Zhang, Wei-Qiang'
'Zhang, Guofang'
'Gao, Ziwei'

_publ_section_title
;
 Triazine-wingtips accelerated NHC-Pd catalysed carbonylative Sonogashira
 cross-coupling reaction
;
_journal_name_full 'Chemical Communications'
_journal_paper_doi 10.1039/D1CC05280B
_journal_year 2021
_chemical_formula_moiety 'C11 H14 Cl2 N6 O2 Pd'
_chemical_formula_sum 'C11 H14 Cl2 N6 O2 Pd'
_chemical_formula_weight 439.58
_space_group_crystal_system triclinic
_space_group_IT_number 2
_space_group_name_Hall '-P 1'
_space_group_name_H-M_alt 'P -1'
_atom_sites_solution_hydrogens geom
_atom_sites_solution_primary dual
_audit_creation_date 2020-05-22
_audit_creation_method
;
Olex2 1.3
(compiled 2020.02.04 svn.rd84adfe8 for OlexSys, GUI svn.r6032)
;
_audit_update_record
;
2020-05-22 deposited with the CCDC.	2021-11-11 downloaded from the CCDC.
;
_cell_angle_alpha 75.1030(10)
_cell_angle_beta 86.4900(10)
_cell_angle_gamma 88.6250(10)
_cell_formula_units_Z 2
_cell_length_a 7.3845(4)
_cell_length_b 10.3301(6)
_cell_length_c 10.8624(6)
_cell_measurement_reflns_used 9683
_cell_measurement_temperature 153
_cell_measurement_theta_max 68.251
_cell_measurement_theta_min 4.218
_cell_volume 799.23(8)
_computing_cell_refinement 'SAINT V8.38A (?, 2016)'
_computing_data_reduction 'SAINT V8.38A (?, 2016)'
_computing_molecular_graphics 'Olex2 1.3 (Dolomanov et al., 2009)'
_computing_publication_material 'Olex2 1.3 (Dolomanov et al., 2009)'
_computing_structure_refinement 'SHELXL 2018/3 (Sheldrick, 2015)'
_computing_structure_solution 'SHELXT 2014/5 (Sheldrick, 2014)'
_diffrn_ambient_temperature 152.99
_diffrn_measured_fraction_theta_full 0.989
_diffrn_measured_fraction_theta_max 0.987
_diffrn_measurement_device_type 'Bruker APEX-II CCD'
_diffrn_measurement_method '\f and \w scans'
_diffrn_radiation_type CuK\a
_diffrn_radiation_wavelength 1.54178
_diffrn_reflns_av_R_equivalents 0.0340
_diffrn_reflns_av_unetI/netI 0.0245
_diffrn_reflns_Laue_measured_fraction_full 0.989
_diffrn_reflns_Laue_measured_fraction_max 0.987
_diffrn_reflns_limit_h_max 8
_diffrn_reflns_limit_h_min -8
_diffrn_reflns_limit_k_max 12
_diffrn_reflns_limit_k_min -12
_diffrn_reflns_limit_l_max 13
_diffrn_reflns_limit_l_min -13
_diffrn_reflns_number 18183
_diffrn_reflns_point_group_measured_fraction_full 0.989
_diffrn_reflns_point_group_measured_fraction_max 0.987
_diffrn_reflns_theta_full 67.679
_diffrn_reflns_theta_max 68.245
_diffrn_reflns_theta_min 4.218
_exptl_absorpt_coefficient_mu 12.593
_exptl_absorpt_correction_T_max 0.7531
_exptl_absorpt_correction_T_min 0.4102
_exptl_absorpt_correction_type multi-scan
_exptl_absorpt_process_details
'SADABS-2016/2 (Bruker,2016/2) was used for absorption correction. wR2(int) was 0.1230 before and 0.0593 after correction. The Ratio of minimum to maximum transmission is 0.5447. The \l/2 correction factor is Not present.'
_exptl_crystal_colour 'clear light colourless'
_exptl_crystal_colour_lustre clear
_exptl_crystal_colour_modifier light
_exptl_crystal_colour_primary colourless
_exptl_crystal_density_diffrn 1.827
_exptl_crystal_description block
_exptl_crystal_F_000 436
_exptl_crystal_size_max 0.5
_exptl_crystal_size_mid 0.4
_exptl_crystal_size_min 0.3
_refine_diff_density_max 0.433
_refine_diff_density_min -0.911
_refine_diff_density_rms 0.101
_refine_ls_extinction_method none
_refine_ls_goodness_of_fit_ref 1.115
_refine_ls_hydrogen_treatment constr
_refine_ls_matrix_type full
_refine_ls_number_parameters 203
_refine_ls_number_reflns 2888
_refine_ls_number_restraints 0
_refine_ls_restrained_S_all 1.115
_refine_ls_R_factor_all 0.0242
_refine_ls_R_factor_gt 0.0242
_refine_ls_shift/su_max 0.001
_refine_ls_shift/su_mean 0.000
_refine_ls_structure_factor_coef Fsqd
_refine_ls_weighting_details 'w=1/[\s^2^(Fo^2^)+(0.0289P)^2^+1.3497P] where P=(Fo^2^+2Fc^2^)/3'
_refine_ls_weighting_scheme calc
_refine_ls_wR_factor_gt 0.0627
_refine_ls_wR_factor_ref 0.0627
_reflns_Friedel_coverage 0.000
_reflns_number_gt 2888
_reflns_number_total 2888
_reflns_threshold_expression 'I > 2\s(I)'
_cod_data_source_file d1cc05280b2.cif
_cod_data_source_block s
_cod_database_code 7129220
_shelx_shelxl_version_number 2018/3
_shelx_space_group_comment
;
The symmetry employed for this shelxl refinement is uniquely defined
by the following loop, which should always be used as a source of
symmetry information in preference to the above space-group names.
They are only intended as comments.
;
_shelx_estimated_absorpt_t_max 0.116
_shelx_estimated_absorpt_t_min 0.062
_olex2_refinement_description
;
1. Fixed Uiso
 At 1.2 times of:
  All C(H) groups
 At 1.5 times of:
  All C(H,H,H) groups
2.a Aromatic/amide H refined with riding coordinates:
 C2(H2), C7(H7)
2.b Idealised Me refined as rotating group:
 C8(H8A,H8B,H8C), C9(H9A,H9B,H9C), C10(H10A,H10B,H10C), C11(H11A,H11B,H11C)
;
_olex2_submission_special_instructions 'No special instructions were received'

loop_
_space_group_symop_operation_xyz
'x, y, z'
'-x, -y, -z'

loop_
_atom_site_label
_atom_site_type_symbol
_atom_site_fract_x
_atom_site_fract_y
_atom_site_fract_z
_atom_site_U_iso_or_equiv
_atom_site_adp_type
_atom_site_occupancy
_atom_site_site_symmetry_order
_atom_site_calc_flag
_atom_site_refinement_flags_posn
_atom_site_refinement_flags_adp
_atom_site_refinement_flags_occupancy
_atom_site_disorder_assembly
_atom_site_disorder_group
Pd1 Pd 0.36013(2) 0.31033(2) 0.23152(2) 0.01148(9) Uani 1 1 d . . . . .
Cl1 Cl 0.52608(9) 0.11282(6) 0.25994(6) 0.02031(15) Uani 1 1 d . . . . .
Cl2 Cl 0.22786(9) 0.52256(6) 0.19742(6) 0.01955(15) Uani 1 1 d . . . . .
O1 O -0.0166(2) 0.14677(18) 0.52791(17) 0.0173(4) Uani 1 1 d . . . . .
O2 O 0.3111(3) 0.14868(19) 0.86627(16) 0.0176(4) Uani 1 1 d . . . . .
N1 N 0.1643(3) 0.2450(2) 0.1322(2) 0.0188(5) Uani 1 1 d . . . . .
N2 N 0.5381(3) 0.3430(2) 0.45778(19) 0.0118(4) Uani 1 1 d . . . . .
N3 N 0.1389(3) 0.1472(2) 0.7050(2) 0.0151(4) Uani 1 1 d . . . . .
N4 N 0.4329(3) 0.2461(2) 0.6656(2) 0.0138(4) Uani 1 1 d . . . . .
N5 N 0.6936(3) 0.4328(2) 0.2850(2) 0.0133(4) Uani 1 1 d . . . . .
N6 N 0.2535(3) 0.2440(2) 0.4914(2) 0.0142(4) Uani 1 1 d . . . . .
C1 C 0.5407(3) 0.3673(2) 0.3277(2) 0.0129(5) Uani 1 1 d . . . . .
C2 C 0.6928(3) 0.3953(3) 0.4937(2) 0.0148(5) Uani 1 1 d . . . . .
H2 H 0.723505 0.392029 0.578145 0.018 Uiso 1 1 calc R U . . .
C3 C 0.2959(3) 0.1825(2) 0.7407(2) 0.0134(5) Uani 1 1 d . . . . .
C4 C 0.1277(3) 0.1784(2) 0.5792(2) 0.0133(5) Uani 1 1 d . . . . .
C5 C 0.3987(3) 0.2734(2) 0.5424(2) 0.0113(5) Uani 1 1 d . . . . .
C6 C 0.0522(4) 0.2097(3) 0.0827(2) 0.0148(5) Uani 1 1 d . . . . .
C7 C 0.7896(4) 0.4511(3) 0.3851(2) 0.0158(5) Uani 1 1 d . . . . .
H7 H 0.902749 0.495046 0.378051 0.019 Uiso 1 1 calc R U . . .
C8 C -0.1596(4) 0.0717(3) 0.6122(3) 0.0225(6) Uani 1 1 d . . . . .
H8A H -0.257116 0.054371 0.561422 0.034 Uiso 1 1 calc R U . . .
H8B H -0.207887 0.123644 0.670889 0.034 Uiso 1 1 calc R U . . .
H8C H -0.110261 -0.013673 0.661231 0.034 Uiso 1 1 calc R U . . .
C9 C 0.7513(4) 0.4815(3) 0.1493(2) 0.0203(6) Uani 1 1 d . . . . .
H9A H 0.668241 0.448186 0.097674 0.030 Uiso 1 1 calc R U . . .
H9B H 0.874557 0.449037 0.134752 0.030 Uiso 1 1 calc R U . . .
H9C H 0.749619 0.579630 0.124994 0.030 Uiso 1 1 calc R U . . .
C10 C 0.4868(4) 0.1695(3) 0.9108(2) 0.0208(6) Uani 1 1 d . . . . .
H10A H 0.578738 0.115189 0.877734 0.031 Uiso 1 1 calc R U . . .
H10B H 0.481456 0.142946 1.004326 0.031 Uiso 1 1 calc R U . . .
H10C H 0.518792 0.264356 0.880542 0.031 Uiso 1 1 calc R U . . .
C11 C -0.0941(4) 0.1662(3) 0.0188(3) 0.0211(6) Uani 1 1 d . . . . .
H11A H -0.043318 0.137613 -0.055632 0.032 Uiso 1 1 calc R U . . .
H11B H -0.179460 0.240578 -0.009056 0.032 Uiso 1 1 calc R U . . .
H11C H -0.157701 0.091052 0.077958 0.032 Uiso 1 1 calc R U . . .

loop_
_atom_site_aniso_label
_atom_site_aniso_U_11
_atom_site_aniso_U_22
_atom_site_aniso_U_33
_atom_site_aniso_U_23
_atom_site_aniso_U_13
_atom_site_aniso_U_12
Pd1 0.01351(12) 0.01367(12) 0.00674(12) -0.00144(7) -0.00063(7) -0.00276(7)
Cl1 0.0243(3) 0.0175(3) 0.0194(3) -0.0057(2) 0.0002(2) 0.0019(2)
Cl2 0.0205(3) 0.0161(3) 0.0205(3) -0.0011(2) -0.0044(2) -0.0001(2)
O1 0.0146(9) 0.0213(9) 0.0149(9) -0.0021(7) -0.0004(7) -0.0050(7)
O2 0.0207(9) 0.0254(10) 0.0057(8) -0.0021(7) 0.0004(7) -0.0044(8)
N1 0.0212(12) 0.0196(11) 0.0145(11) -0.0019(9) -0.0020(9) -0.0016(9)
N2 0.0144(10) 0.0134(10) 0.0074(10) -0.0020(8) -0.0006(8) -0.0019(8)
N3 0.0178(11) 0.0161(10) 0.0103(10) -0.0020(8) 0.0028(8) -0.0006(8)
N4 0.0177(11) 0.0132(10) 0.0093(10) -0.0006(8) -0.0001(8) -0.0010(8)
N5 0.0151(10) 0.0145(10) 0.0088(10) -0.0006(8) 0.0022(8) -0.0023(8)
N6 0.0152(11) 0.0159(10) 0.0111(10) -0.0026(8) -0.0005(8) -0.0016(8)
C1 0.0168(12) 0.0103(11) 0.0107(12) -0.0014(9) 0.0011(9) 0.0006(9)
C2 0.0165(12) 0.0157(12) 0.0123(12) -0.0034(10) -0.0030(10) -0.0009(10)
C3 0.0169(12) 0.0132(12) 0.0094(12) -0.0019(9) 0.0006(9) 0.0013(9)
C4 0.0146(12) 0.0109(11) 0.0133(12) -0.0019(9) 0.0018(10) 0.0007(9)
C5 0.0150(12) 0.0098(11) 0.0083(11) -0.0011(9) 0.0013(9) 0.0003(9)
C6 0.0166(13) 0.0149(12) 0.0114(12) -0.0003(10) -0.0007(10) -0.0015(10)
C7 0.0140(12) 0.0171(12) 0.0160(13) -0.0028(10) -0.0029(10) -0.0035(10)
C8 0.0167(13) 0.0241(14) 0.0231(14) -0.0004(11) 0.0050(11) -0.0061(11)
C9 0.0211(14) 0.0273(15) 0.0085(12) 0.0022(10) 0.0040(10) -0.0043(11)
C10 0.0254(15) 0.0281(15) 0.0085(12) -0.0031(11) -0.0033(10) -0.0049(11)
C11 0.0215(14) 0.0230(14) 0.0204(14) -0.0071(11) -0.0067(11) -0.0028(11)

loop_
_atom_type_symbol
_atom_type_description
_atom_type_scat_dispersion_real
_atom_type_scat_dispersion_imag
_atom_type_scat_source
C C 0.0181 0.0091 'International Tables Vol C Tables 4.2.6.8 and 6.1.1.4'
H H 0.0000 0.0000 'International Tables Vol C Tables 4.2.6.8 and 6.1.1.4'
Cl Cl 0.3639 0.7018 'International Tables Vol C Tables 4.2.6.8 and 6.1.1.4'
N N 0.0311 0.0180 'International Tables Vol C Tables 4.2.6.8 and 6.1.1.4'
O O 0.0492 0.0322 'International Tables Vol C Tables 4.2.6.8 and 6.1.1.4'
Pd Pd 0.1215 3.9337 'International Tables Vol C Tables 4.2.6.8 and 6.1.1.4'

loop_
_geom_angle_atom_site_label_1
_geom_angle_atom_site_label_2
_geom_angle_atom_site_label_3
_geom_angle
_geom_angle_site_symmetry_1
_geom_angle_site_symmetry_3
_geom_angle_publ_flag
Cl1 Pd1 Cl2 172.85(2) . . ?
N1 Pd1 Cl1 93.27(7) . . ?
N1 Pd1 Cl2 92.05(7) . . ?
C1 Pd1 Cl1 86.02(7) . . ?
C1 Pd1 Cl2 88.77(7) . . ?
C1 Pd1 N1 178.52(9) . . ?
C4 O1 C8 118.3(2) . . ?
C3 O2 C10 116.6(2) . . ?
C6 N1 Pd1 176.8(2) . . ?
C1 N2 C2 110.2(2) . . ?
C1 N2 C5 124.4(2) . . ?
C2 N2 C5 125.4(2) . . ?
C4 N3 C3 113.1(2) . . ?
C3 N4 C5 112.1(2) . . ?
C1 N5 C7 111.1(2) . . ?
C1 N5 C9 124.2(2) . . ?
C7 N5 C9 124.7(2) . . ?
C5 N6 C4 112.9(2) . . ?
N2 C1 Pd1 126.01(18) . . ?
N5 C1 Pd1 128.66(19) . . ?
N5 C1 N2 105.3(2) . . ?
N2 C2 H2 126.9 . . ?
C7 C2 N2 106.2(2) . . ?
C7 C2 H2 126.9 . . ?
O2 C3 N3 113.8(2) . . ?
O2 C3 N4 118.8(2) . . ?
N3 C3 N4 127.4(2) . . ?
O1 C4 N3 120.8(2) . . ?
O1 C4 N6 112.9(2) . . ?
N3 C4 N6 126.3(2) . . ?
N4 C5 N2 114.8(2) . . ?
N6 C5 N2 117.1(2) . . ?
N6 C5 N4 128.1(2) . . ?
N1 C6 C11 179.1(3) . . ?
N5 C7 H7 126.4 . . ?
C2 C7 N5 107.3(2) . . ?
C2 C7 H7 126.4 . . ?
O1 C8 H8A 109.5 . . ?
O1 C8 H8B 109.5 . . ?
O1 C8 H8C 109.5 . . ?
H8A C8 H8B 109.5 . . ?
H8A C8 H8C 109.5 . . ?
H8B C8 H8C 109.5 . . ?
N5 C9 H9A 109.5 . . ?
N5 C9 H9B 109.5 . . ?
N5 C9 H9C 109.5 . . ?
H9A C9 H9B 109.5 . . ?
H9A C9 H9C 109.5 . . ?
H9B C9 H9C 109.5 . . ?
O2 C10 H10A 109.5 . . ?
O2 C10 H10B 109.5 . . ?
O2 C10 H10C 109.5 . . ?
H10A C10 H10B 109.5 . . ?
H10A C10 H10C 109.5 . . ?
H10B C10 H10C 109.5 . . ?
C6 C11 H11A 109.5 . . ?
C6 C11 H11B 109.5 . . ?
C6 C11 H11C 109.5 . . ?
H11A C11 H11B 109.5 . . ?
H11A C11 H11C 109.5 . . ?
H11B C11 H11C 109.5 . . ?

loop_
_geom_bond_atom_site_label_1
_geom_bond_atom_site_label_2
_geom_bond_distance
_geom_bond_site_symmetry_2
_geom_bond_publ_flag
Pd1 Cl1 2.3156(6) . ?
Pd1 Cl2 2.3285(6) . ?
Pd1 N1 2.079(2) . ?
Pd1 C1 1.934(3) . ?
O1 C4 1.317(3) . ?
O1 C8 1.453(3) . ?
O2 C3 1.330(3) . ?
O2 C10 1.452(3) . ?
N1 C6 1.130(4) . ?
N2 C1 1.369(3) . ?
N2 C2 1.393(3) . ?
N2 C5 1.415(3) . ?
N3 C3 1.333(3) . ?
N3 C4 1.328(3) . ?
N4 C3 1.333(3) . ?
N4 C5 1.334(3) . ?
N5 C1 1.327(3) . ?
N5 C7 1.388(3) . ?
N5 C9 1.469(3) . ?
N6 C4 1.349(3) . ?
N6 C5 1.313(3) . ?
C2 H2 0.9500 . ?
C2 C7 1.343(4) . ?
C6 C11 1.459(4) . ?
C7 H7 0.9500 . ?
C8 H8A 0.9800 . ?
C8 H8B 0.9800 . ?
C8 H8C 0.9800 . ?
C9 H9A 0.9800 . ?
C9 H9B 0.9800 . ?
C9 H9C 0.9800 . ?
C10 H10A 0.9800 . ?
C10 H10B 0.9800 . ?
C10 H10C 0.9800 . ?
C11 H11A 0.9800 . ?
C11 H11B 0.9800 . ?
C11 H11C 0.9800 . ?

loop_
_geom_torsion_atom_site_label_1
_geom_torsion_atom_site_label_2
_geom_torsion_atom_site_label_3
_geom_torsion_atom_site_label_4
_geom_torsion
_geom_torsion_site_symmetry_1
_geom_torsion_site_symmetry_2
_geom_torsion_site_symmetry_3
_geom_torsion_site_symmetry_4
_geom_torsion_publ_flag
N2 C2 C7 N5 0.1(3) . . . . ?
C1 N2 C2 C7 -0.1(3) . . . . ?
C1 N2 C5 N4 172.1(2) . . . . ?
C1 N2 C5 N6 -8.0(3) . . . . ?
C1 N5 C7 C2 -0.1(3) . . . . ?
C2 N2 C1 Pd1 178.14(18) . . . . ?
C2 N2 C1 N5 0.1(3) . . . . ?
C2 N2 C5 N4 -7.2(3) . . . . ?
C2 N2 C5 N6 172.8(2) . . . . ?
C3 N3 C4 O1 178.0(2) . . . . ?
C3 N3 C4 N6 -2.8(4) . . . . ?
C3 N4 C5 N2 179.0(2) . . . . ?
C3 N4 C5 N6 -0.9(4) . . . . ?
C4 N3 C3 O2 -178.3(2) . . . . ?
C4 N3 C3 N4 2.0(4) . . . . ?
C4 N6 C5 N2 -179.7(2) . . . . ?
C4 N6 C5 N4 0.2(4) . . . . ?
C5 N2 C1 Pd1 -1.2(3) . . . . ?
C5 N2 C1 N5 -179.3(2) . . . . ?
C5 N2 C2 C7 179.2(2) . . . . ?
C5 N4 C3 O2 179.9(2) . . . . ?
C5 N4 C3 N3 -0.3(4) . . . . ?
C5 N6 C4 O1 -178.9(2) . . . . ?
C5 N6 C4 N3 1.9(4) . . . . ?
C7 N5 C1 Pd1 -177.99(18) . . . . ?
C7 N5 C1 N2 0.0(3) . . . . ?
C8 O1 C4 N3 -2.8(3) . . . . ?
C8 O1 C4 N6 177.9(2) . . . . ?
C9 N5 C1 Pd1 3.1(4) . . . . ?
C9 N5 C1 N2 -178.9(2) . . . . ?
C9 N5 C7 C2 178.8(2) . . . . ?
C10 O2 C3 N3 172.8(2) . . . . ?
C10 O2 C3 N4 -7.5(3) . . . . ?
